data_4350565
loop_
_publ_author_name
'Dong, Yu-Bin'
'Sun, Ting'
'Ma, Jian-Ping'
'Zhao, Xia-Xia'
'Huang, Ru-Qi'

_publ_section_title
;
 Ag(I) and Cu(II) discrete and polymeric complexes based on single- and
 double-armed oxadiazole-bridging organic clips.
;
_journal_issue 26
_journal_name_full 'Inorganic chemistry'
_journal_page_first 10613
_journal_page_last 10628
_journal_paper_doi 10.1021/ic0612552
_journal_volume 45
_journal_year 2006
_chemical_formula_sum 'C21 H17 Ag F6 N3 O5 P'
_chemical_formula_weight 644.22
_space_group_IT_number 2
_space_group_name_Hall '-P 1'
_space_group_name_H-M_alt 'P -1'
_symmetry_cell_setting triclinic
_symmetry_space_group_name_H-M 'P -1'
_atom_sites_solution_hydrogens geom
_atom_sites_solution_primary direct
_atom_sites_solution_secondary difmap
_audit_creation_method SHELXL-97
_cell_angle_alpha 86.964(9)
_cell_angle_beta 78.308(9)
_cell_angle_gamma 79.488(9)
_cell_formula_units_Z 2
_cell_length_a 9.038(6)
_cell_length_b 10.955(7)
_cell_length_c 12.219(8)
_cell_measurement_reflns_used 1978
_cell_measurement_temperature 293(2)
_cell_measurement_theta_max 23.807
_cell_measurement_theta_min 2.523
_cell_volume 1164.7(13)
_computing_cell_refinement 'Bruker SMART'
_computing_data_collection 'Bruker SMART'
_computing_data_reduction 'Bruker SAINT'
_computing_molecular_graphics 'Bruker SHELXTL'
_computing_publication_material 'Bruker SHELXTL'
_computing_structure_refinement 'SHELXL-97 (Sheldrick, 1997)'
_computing_structure_solution 'SHELXS-97 (Sheldrick, 1990)'
_diffrn_ambient_temperature 293(2)
_diffrn_measured_fraction_theta_full 0.983
_diffrn_measured_fraction_theta_max 0.983
_diffrn_measurement_device_type 'CCD area detector'
_diffrn_measurement_method 'phi and omega scans'
_diffrn_radiation_monochromator graphite
_diffrn_radiation_source 'fine-focus sealed tube'
_diffrn_radiation_type MoK\a
_diffrn_radiation_wavelength 0.71073
_diffrn_reflns_av_R_equivalents 0.0192
_diffrn_reflns_av_sigmaI/netI 0.0471
_diffrn_reflns_limit_h_max 9
_diffrn_reflns_limit_h_min -10
_diffrn_reflns_limit_k_max 12
_diffrn_reflns_limit_k_min -13
_diffrn_reflns_limit_l_max 14
_diffrn_reflns_limit_l_min -14
_diffrn_reflns_number 4893
_diffrn_reflns_theta_full 25.03
_diffrn_reflns_theta_max 25.03
_diffrn_reflns_theta_min 2.34
_exptl_absorpt_coefficient_mu 1.022
_exptl_absorpt_correction_T_max 0.9227
_exptl_absorpt_correction_T_min 0.7842
_exptl_absorpt_correction_type multi-scan
_exptl_absorpt_process_details sadabs
_exptl_crystal_colour COLOURLESS
_exptl_crystal_density_diffrn 1.837
_exptl_crystal_density_method 'not measured'
_exptl_crystal_description bar
_exptl_crystal_F_000 640
_exptl_crystal_size_max 0.25
_exptl_crystal_size_mid 0.21
_exptl_crystal_size_min 0.08
_refine_diff_density_max 0.511
_refine_diff_density_min -0.359
_refine_diff_density_rms '0.079 End ===='
_refine_ls_extinction_method none
_refine_ls_goodness_of_fit_ref 1.024
_refine_ls_hydrogen_treatment constr
_refine_ls_matrix_type full
_refine_ls_number_parameters 395
_refine_ls_number_reflns 4036
_refine_ls_number_restraints 72
_refine_ls_restrained_S_all 1.091
_refine_ls_R_factor_all 0.0648
_refine_ls_R_factor_gt 0.0534
_refine_ls_shift/su_max 0.001
_refine_ls_shift/su_mean 0.000
_refine_ls_structure_factor_coef Fsqd
_refine_ls_weighting_details 'calc w=1/[\s^2^(Fo^2^)+(0.0720P)^2^+0.4854P] where P=(Fo^2^+2Fc^2^)/3'
_refine_ls_weighting_scheme calc
_refine_ls_wR_factor_gt 0.1264
_refine_ls_wR_factor_ref 0.1340
_reflns_number_gt 3388
_reflns_number_total 4036
_reflns_threshold_expression >2sigma(I)
_cod_data_source_file ic0612552si20060706_013537.cif
_cod_data_source_block 1
_cod_depositor_comments
;
The following automatic conversions were performed:

data item '_symmetry_cell_setting' value 'Triclinic' was changed to
'triclinic' in accordance with the
/home/saulius/struct/COD-crude-data/automatic-downloads/DataCite-retrospective/ACS/depositions/lib/dictionaries/cif_core.dic
dictionary named 'cif_core.dic' version 2.4.2 last updated on
2011-04-26.

Automatic conversion script
Id: cif_fix_values 6909 2019-04-08 15:41:33Z antanas 
;
_cod_original_cell_volume 1164.8(13)
_cod_original_sg_symbol_H-M P-1
_cod_database_code 4350565

loop_
_symmetry_equiv_pos_as_xyz
'x, y, z'
'-x, -y, -z'

loop_
_atom_site_label
_atom_site_type_symbol
_atom_site_fract_x
_atom_site_fract_y
_atom_site_fract_z
_atom_site_U_iso_or_equiv
_atom_site_adp_type
_atom_site_occupancy
_atom_site_symmetry_multiplicity
_atom_site_calc_flag
_atom_site_refinement_flags
_atom_site_disorder_assembly
_atom_site_disorder_group
Ag1 Ag 0.54708(5) 0.77587(4) 0.86128(4) 0.0568(2) Uani 1 1 d . . .
N1 N 0.4259(5) 0.6221(4) 0.9052(3) 0.0426(10) Uani 1 1 d . . .
N2 N 0.3226(5) 0.6327(4) 1.0069(3) 0.0422(10) Uani 1 1 d . . .
N3 N 0.3344(5) 1.0722(4) 1.1362(4) 0.0496(11) Uani 1 1 d . . .
C1 C 0.6002(6) 0.5196(5) 0.6756(4) 0.0448(12) Uani 1 1 d . . .
C2 C 0.6666(7) 0.4634(6) 0.5751(5) 0.0576(15) Uani 1 1 d . . .
H2 H 0.7375 0.4996 0.5237 0.069 Uiso 1 1 calc R . .
C3 C 0.6278(8) 0.3535(6) 0.5505(5) 0.0658(17) Uani 1 1 d . . .
H3 H 0.6725 0.3164 0.4822 0.079 Uiso 1 1 calc R . .
C4 C 0.5248(8) 0.2981(6) 0.6250(5) 0.0606(16) Uani 1 1 d . . .
H4 H 0.5004 0.2234 0.6077 0.073 Uiso 1 1 calc R . .
C5 C 0.4579(7) 0.3530(5) 0.7250(5) 0.0513(14) Uani 1 1 d . . .
H5 H 0.3871 0.3156 0.7753 0.062 Uiso 1 1 calc R . .
C6 C 0.4941(6) 0.4646(5) 0.7529(4) 0.0420(12) Uani 1 1 d . . .
C7 C 0.4175(6) 0.5212(4) 0.8582(4) 0.0387(11) Uani 1 1 d . . .
C8 C 0.2587(6) 0.5371(4) 1.0154(4) 0.0380(11) Uani 1 1 d . . .
C9 C 0.1383(6) 0.5012(4) 1.1025(4) 0.0378(11) Uani 1 1 d . . .
C10 C 0.0893(6) 0.3899(4) 1.0960(4) 0.0422(12) Uani 1 1 d . . .
H10 H 0.1351 0.3380 1.0362 0.051 Uiso 1 1 calc R . .
C11 C -0.0259(6) 0.3544(5) 1.1764(4) 0.0456(12) Uani 1 1 d . . .
H11 H -0.0567 0.2786 1.1719 0.055 Uiso 1 1 calc R . .
C12 C -0.0951(7) 0.4331(5) 1.2640(5) 0.0542(15) Uani 1 1 d . . .
H12 H -0.1741 0.4104 1.3182 0.065 Uiso 1 1 calc R . .
C13 C -0.0486(7) 0.5447(5) 1.2720(4) 0.0504(13) Uani 1 1 d . . .
H13 H -0.0953 0.5968 1.3315 0.060 Uiso 1 1 calc R . .
C14 C 0.0662(6) 0.5781(4) 1.1922(4) 0.0395(11) Uani 1 1 d . . .
C15 C 0.0800(6) 0.7836(4) 1.1342(4) 0.0394(11) Uani 1 1 d . . .
C16 C 0.1683(5) 0.8843(4) 1.1396(4) 0.0380(11) Uani 1 1 d . . .
C17 C 0.1944(7) 0.9604(5) 1.0462(5) 0.0469(13) Uani 1 1 d . . .
H17 H 0.1562 0.9491 0.9830 0.056 Uiso 1 1 calc R . .
C18 C 0.2775(7) 1.0526(5) 1.0486(5) 0.0524(14) Uani 1 1 d . . .
H18 H 0.2946 1.1037 0.9857 0.063 Uiso 1 1 calc R . .
C19 C 0.3093(7) 0.9985(5) 1.2262(5) 0.0548(15) Uani 1 1 d . . .
H19 H 0.3482 1.0125 1.2884 0.066 Uiso 1 1 calc R . .
C20 C 0.2288(6) 0.9031(5) 1.2308(5) 0.0504(14) Uani 1 1 d . . .
H20 H 0.2154 0.8522 1.2941 0.061 Uiso 1 1 calc R . .
C21 C 0.9288(9) 0.7770(9) 0.5339(8) 0.106(3) Uani 1 1 d . . .
H21A H 0.9755 0.7966 0.4588 0.158 Uiso 1 1 calc R . .
H21B H 0.9928 0.7078 0.5620 0.158 Uiso 1 1 calc R . .
H21C H 0.9168 0.8476 0.5802 0.158 Uiso 1 1 calc R . .
O1 O 0.3125(4) 0.4621(3) 0.9254(3) 0.0393(8) Uani 1 1 d . . .
O2 O 0.6376(5) 0.6273(4) 0.7019(4) 0.0601(11) Uani 1 1 d . . .
O3 O 0.1168(4) 0.6890(3) 1.2057(3) 0.0422(8) Uani 1 1 d . . .
O4 O -0.0087(5) 0.7846(3) 1.0747(3) 0.0532(10) Uani 1 1 d . . .
O5 O 0.7854(6) 0.7467(5) 0.5347(5) 0.0853(15) Uani 1 1 d . . .
H5A H 0.7318 0.8048 0.5084 0.128 Uiso 1 1 calc R . .
F1 F 0.1148(12) 1.0006(17) 0.7034(13) 0.145(5) Uani 0.558(11) 1 d PU A 1
F2 F 0.3053(19) 1.0855(10) 0.6409(13) 0.130(4) Uani 0.558(11) 1 d PU A 1
F3 F 0.3132(17) 0.9564(13) 0.7851(9) 0.117(4) Uani 0.558(11) 1 d PU A 1
F4 F 0.4592(10) 0.8996(11) 0.6269(9) 0.103(4) Uani 0.558(11) 1 d PU A 1
F5 F 0.2644(17) 0.8135(9) 0.6912(10) 0.131(5) Uani 0.558(11) 1 d PU A 1
F6 F 0.2646(13) 0.9441(10) 0.5407(8) 0.100(4) Uani 0.558(11) 1 d PU A 1
F1' F 0.160(2) 0.9192(15) 0.7777(13) 0.144(6) Uani 0.442(11) 1 d PU A 2
F2' F 0.1493(18) 1.0875(12) 0.6842(10) 0.103(4) Uani 0.442(11) 1 d PU A 2
F3' F 0.346(2) 1.0187(18) 0.7608(17) 0.133(7) Uani 0.442(11) 1 d PU A 2
F4' F 0.3675(19) 1.0312(17) 0.5842(14) 0.141(6) Uani 0.442(11) 1 d PU A 2
F5' F 0.387(2) 0.8422(16) 0.6652(16) 0.145(6) Uani 0.442(11) 1 d PU A 2
F6' F 0.193(2) 0.9070(15) 0.5989(16) 0.135(6) Uani 0.442(11) 1 d PU A 2
P1 P 0.2777(2) 0.95559(16) 0.67018(14) 0.0583(4) Uani 0.558(11) 1 d P A 1
P1' P 0.2777(2) 0.95559(16) 0.67018(14) 0.0583(4) Uani 0.442(11) 1 d P A 2
H2A H 0.681(8) 0.672(6) 0.646(6) 0.07(2) Uiso 1 1 d . . .

loop_
_atom_site_aniso_label
_atom_site_aniso_U_11
_atom_site_aniso_U_22
_atom_site_aniso_U_33
_atom_site_aniso_U_23
_atom_site_aniso_U_13
_atom_site_aniso_U_12
Ag1 0.0593(3) 0.0443(3) 0.0695(4) -0.0029(2) -0.0042(2) -0.0245(2)
N1 0.045(3) 0.041(2) 0.043(2) -0.0023(19) -0.003(2) -0.015(2)
N2 0.045(3) 0.040(2) 0.040(2) -0.0036(18) -0.001(2) -0.011(2)
N3 0.050(3) 0.042(2) 0.058(3) -0.005(2) -0.006(2) -0.015(2)
C1 0.040(3) 0.047(3) 0.044(3) 0.000(2) -0.006(2) -0.005(2)
C2 0.059(4) 0.060(4) 0.048(3) 0.000(3) 0.006(3) -0.013(3)
C3 0.080(5) 0.064(4) 0.047(4) -0.008(3) 0.000(3) -0.007(4)
C4 0.073(4) 0.050(3) 0.058(4) -0.012(3) -0.011(3) -0.006(3)
C5 0.051(3) 0.048(3) 0.055(3) -0.002(3) -0.006(3) -0.014(3)
C6 0.038(3) 0.043(3) 0.045(3) 0.001(2) -0.010(2) -0.003(2)
C7 0.036(3) 0.038(3) 0.043(3) 0.002(2) -0.010(2) -0.009(2)
C8 0.043(3) 0.033(2) 0.037(3) 0.002(2) -0.006(2) -0.006(2)
C9 0.041(3) 0.033(2) 0.041(3) 0.004(2) -0.010(2) -0.009(2)
C10 0.046(3) 0.037(3) 0.045(3) 0.002(2) -0.010(2) -0.009(2)
C11 0.051(3) 0.039(3) 0.049(3) 0.005(2) -0.009(3) -0.016(2)
C12 0.049(3) 0.063(4) 0.052(3) 0.017(3) -0.002(3) -0.025(3)
C13 0.057(4) 0.052(3) 0.040(3) -0.005(2) 0.000(3) -0.013(3)
C14 0.043(3) 0.041(3) 0.037(3) 0.001(2) -0.012(2) -0.009(2)
C15 0.040(3) 0.036(3) 0.041(3) -0.006(2) -0.004(2) -0.007(2)
C16 0.031(3) 0.035(3) 0.045(3) -0.006(2) -0.004(2) -0.001(2)
C17 0.059(4) 0.039(3) 0.045(3) -0.002(2) -0.013(3) -0.012(3)
C18 0.063(4) 0.040(3) 0.054(3) 0.005(2) -0.009(3) -0.013(3)
C19 0.061(4) 0.063(4) 0.049(3) 0.001(3) -0.017(3) -0.026(3)
C20 0.050(3) 0.057(3) 0.049(3) 0.009(3) -0.012(3) -0.023(3)
C21 0.075(6) 0.133(8) 0.109(7) 0.042(6) -0.019(5) -0.030(5)
O1 0.042(2) 0.0365(18) 0.0388(19) -0.0024(15) -0.0043(15) -0.0089(15)
O2 0.069(3) 0.052(2) 0.057(3) -0.002(2) 0.007(2) -0.024(2)
O3 0.050(2) 0.0382(19) 0.041(2) -0.0002(15) -0.0101(16) -0.0142(16)
O4 0.058(2) 0.041(2) 0.070(3) -0.0001(18) -0.030(2) -0.0123(18)
O5 0.073(3) 0.085(4) 0.095(4) 0.038(3) -0.012(3) -0.024(3)
F1 0.076(6) 0.175(10) 0.164(9) -0.019(8) 0.011(6) -0.001(7)
F2 0.172(10) 0.081(6) 0.151(9) 0.011(6) -0.047(7) -0.047(6)
F3 0.141(9) 0.134(8) 0.065(5) -0.002(5) -0.028(5) 0.008(7)
F4 0.051(5) 0.138(8) 0.111(6) 0.000(5) -0.005(4) -0.006(5)
F5 0.166(9) 0.083(6) 0.141(8) 0.008(5) 0.016(6) -0.069(6)
F6 0.110(7) 0.125(7) 0.066(5) -0.012(5) -0.034(5) 0.003(5)
F1' 0.158(10) 0.141(9) 0.123(9) 0.033(7) 0.024(7) -0.069(8)
F2' 0.111(8) 0.088(7) 0.090(7) -0.002(5) -0.006(6) 0.020(6)
F3' 0.125(9) 0.156(11) 0.139(11) -0.025(8) -0.049(7) -0.049(8)
F4' 0.128(9) 0.148(10) 0.120(9) 0.020(7) 0.050(7) -0.040(8)
F5' 0.141(10) 0.122(9) 0.154(10) -0.007(8) -0.052(8) 0.045(8)
F6' 0.152(10) 0.139(9) 0.143(10) -0.053(8) -0.063(8) -0.049(7)
P1 0.0546(10) 0.0615(10) 0.0607(10) 0.0059(8) -0.0105(8) -0.0176(8)
P1' 0.0546(10) 0.0615(10) 0.0607(10) 0.0059(8) -0.0105(8) -0.0176(8)

loop_
_atom_type_symbol
_atom_type_description
_atom_type_scat_dispersion_real
_atom_type_scat_dispersion_imag
_atom_type_scat_source
C C 0.0033 0.0016 'International Tables Vol C Tables 4.2.6.8 and 6.1.1.4'
H H 0.0000 0.0000 'International Tables Vol C Tables 4.2.6.8 and 6.1.1.4'
N N 0.0061 0.0033 'International Tables Vol C Tables 4.2.6.8 and 6.1.1.4'
O O 0.0106 0.0060 'International Tables Vol C Tables 4.2.6.8 and 6.1.1.4'
F F 0.0171 0.0103 'International Tables Vol C Tables 4.2.6.8 and 6.1.1.4'
P P 0.1023 0.0942 'International Tables Vol C Tables 4.2.6.8 and 6.1.1.4'
Ag Ag -0.8971 1.1015 'International Tables Vol C Tables 4.2.6.8 and 6.1.1.4'

loop_
_geom_angle_atom_site_label_1
_geom_angle_atom_site_label_2
_geom_angle_atom_site_label_3
_geom_angle
_geom_angle_site_symmetry_1
_geom_angle_site_symmetry_3
N3 Ag1 N1 164.97(17) 2_677 .
N3 Ag1 O2 118.34(16) 2_677 .
N1 Ag1 O2 73.70(15) . .
C7 N1 N2 108.5(4) . .
C7 N1 Ag1 136.3(4) . .
N2 N1 Ag1 115.1(3) . .
C8 N2 N1 105.7(4) . .
C18 N3 C19 118.2(5) . .
C18 N3 Ag1 121.3(4) . 2_677
C19 N3 Ag1 120.4(4) . 2_677
O2 C1 C2 121.0(5) . .
O2 C1 C6 119.1(5) . .
C2 C1 C6 119.9(5) . .
C1 C2 C3 119.9(6) . .
C1 C2 H2 120.0 . .
C3 C2 H2 120.0 . .
C4 C3 C2 121.1(6) . .
C4 C3 H3 119.5 . .
C2 C3 H3 119.5 . .
C5 C4 C3 119.6(6) . .
C5 C4 H4 120.2 . .
C3 C4 H4 120.2 . .
C4 C5 C6 121.1(6) . .
C4 C5 H5 119.5 . .
C6 C5 H5 119.5 . .
C5 C6 C1 118.4(5) . .
C5 C6 C7 119.2(5) . .
C1 C6 C7 122.3(5) . .
N1 C7 O1 109.5(4) . .
N1 C7 C6 133.0(5) . .
O1 C7 C6 117.5(4) . .
N2 C8 O1 112.2(4) . .
N2 C8 C9 130.0(5) . .
O1 C8 C9 117.8(4) . .
C10 C9 C14 118.2(5) . .
C10 C9 C8 120.0(5) . .
C14 C9 C8 121.8(4) . .
C11 C10 C9 121.3(5) . .
C11 C10 H10 119.4 . .
C9 C10 H10 119.4 . .
C10 C11 C12 119.0(5) . .
C10 C11 H11 120.5 . .
C12 C11 H11 120.5 . .
C13 C12 C11 120.8(5) . .
C13 C12 H12 119.6 . .
C11 C12 H12 119.6 . .
C14 C13 C12 119.5(5) . .
C14 C13 H13 120.2 . .
C12 C13 H13 120.2 . .
C13 C14 C9 121.3(5) . .
C13 C14 O3 118.2(4) . .
C9 C14 O3 120.4(4) . .
O4 C15 O3 124.5(5) . .
O4 C15 C16 124.9(5) . .
O3 C15 C16 110.7(4) . .
C20 C16 C17 118.7(5) . .
C20 C16 C15 123.5(5) . .
C17 C16 C15 117.7(4) . .
C18 C17 C16 118.8(5) . .
C18 C17 H17 120.6 . .
C16 C17 H17 120.6 . .
N3 C18 C17 122.9(5) . .
N3 C18 H18 118.6 . .
C17 C18 H18 118.6 . .
N3 C19 C20 122.8(5) . .
N3 C19 H19 118.6 . .
C20 C19 H19 118.6 . .
C19 C20 C16 118.5(5) . .
C19 C20 H20 120.7 . .
C16 C20 H20 120.7 . .
O5 C21 H21A 109.5 . .
O5 C21 H21B 109.5 . .
H21A C21 H21B 109.5 . .
O5 C21 H21C 109.5 . .
H21A C21 H21C 109.5 . .
H21B C21 H21C 109.5 . .
C7 O1 C8 104.1(4) . .
C1 O2 Ag1 135.4(4) . .
C1 O2 H2A 118(4) . .
Ag1 O2 H2A 104(4) . .
C15 O3 C14 116.0(4) . .
C21 O5 H5A 109.5 . .
F1 P1 F2 90.6(8) . .
F1 P1 F3 96.0(8) . .
F2 P1 F3 94.4(7) . .
F1 P1 F5 94.8(9) . .
F2 P1 F5 173.9(8) . .
F3 P1 F5 88.0(8) . .
F1 P1 F6 92.1(7) . .
F2 P1 F6 86.9(6) . .
F3 P1 F6 171.7(6) . .
F5 P1 F6 90.0(6) . .
F1 P1 F4 176.5(7) . .
F2 P1 F4 91.2(7) . .
F3 P1 F4 86.9(6) . .
F5 P1 F4 83.3(6) . .
F6 P1 F4 84.9(5) . .

loop_
_geom_bond_atom_site_label_1
_geom_bond_atom_site_label_2
_geom_bond_distance
_geom_bond_site_symmetry_2
Ag1 N3 2.142(4) 2_677
Ag1 N1 2.160(4) .
Ag1 O2 2.513(4) .
N1 C7 1.293(6) .
N1 N2 1.391(6) .
N2 C8 1.275(6) .
N3 C18 1.321(7) .
N3 C19 1.336(7) .
N3 Ag1 2.142(4) 2_677
C1 O2 1.356(7) .
C1 C2 1.377(8) .
C1 C6 1.400(7) .
C2 C3 1.377(9) .
C2 H2 0.9300 .
C3 C4 1.367(9) .
C3 H3 0.9300 .
C4 C5 1.366(8) .
C4 H4 0.9300 .
C5 C6 1.398(7) .
C5 H5 0.9300 .
C6 C7 1.445(7) .
C7 O1 1.359(6) .
C8 O1 1.362(6) .
C8 C9 1.454(7) .
C9 C10 1.383(7) .
C9 C14 1.394(7) .
C10 C11 1.376(7) .
C10 H10 0.9300 .
C11 C12 1.382(8) .
C11 H11 0.9300 .
C12 C13 1.378(8) .
C12 H12 0.9300 .
C13 C14 1.361(7) .
C13 H13 0.9300 .
C14 O3 1.403(6) .
C15 O4 1.186(6) .
C15 O3 1.358(6) .
C15 C16 1.486(7) .
C16 C20 1.376(7) .
C16 C17 1.383(7) .
C17 C18 1.369(7) .
C17 H17 0.9300 .
C18 H18 0.9300 .
C19 C20 1.371(7) .
C19 H19 0.9300 .
C20 H20 0.9300 .
C21 O5 1.393(9) .
C21 H21A 0.9600 .
C21 H21B 0.9600 .
C21 H21C 0.9600 .
O2 H2A 0.89(7) .
O5 H5A 0.8200 .
F1 P1 1.445(11) .
F2 P1 1.502(10) .
F3 P1 1.504(11) .
F4 P1 1.632(9) .
F5 P1 1.586(9) .
F6 P1 1.623(9) .

loop_
_geom_hbond_atom_site_label_D
_geom_hbond_atom_site_label_H
_geom_hbond_atom_site_label_A
_geom_hbond_distance_DH
_geom_hbond_distance_HA
_geom_hbond_distance_DA
_geom_hbond_angle_DHA
_geom_hbond_site_symmetry_A
O2 H2A O5 0.89(7) 1.75(7) 2.631(6) 173(7) .
O5 H5A F4' 0.82 2.22 3.025(18) 168.1 2_676
O5 H5A F2 0.82 2.18 2.898(13) 146.3 2_676

loop_
_geom_torsion_atom_site_label_1
_geom_torsion_atom_site_label_2
_geom_torsion_atom_site_label_3
_geom_torsion_atom_site_label_4
_geom_torsion
_geom_torsion_site_symmetry_1
N3 Ag1 N1 C7 -147.9(6) 2_677
O2 Ag1 N1 C7 -3.0(5) .
N3 Ag1 N1 N2 36.3(8) 2_677
O2 Ag1 N1 N2 -178.8(4) .
C7 N1 N2 C8 0.3(5) .
Ag1 N1 N2 C8 177.2(3) .
O2 C1 C2 C3 179.4(6) .
C6 C1 C2 C3 0.3(9) .
C1 C2 C3 C4 -0.5(10) .
C2 C3 C4 C5 0.6(10) .
C3 C4 C5 C6 -0.6(9) .
C4 C5 C6 C1 0.4(8) .
C4 C5 C6 C7 178.3(5) .
O2 C1 C6 C5 -179.4(5) .
C2 C1 C6 C5 -0.3(8) .
O2 C1 C6 C7 2.8(7) .
C2 C1 C6 C7 -178.1(5) .
N2 N1 C7 O1 -0.6(5) .
Ag1 N1 C7 O1 -176.5(3) .
N2 N1 C7 C6 178.7(5) .
Ag1 N1 C7 C6 2.8(9) .
C5 C6 C7 N1 -179.3(5) .
C1 C6 C7 N1 -1.5(9) .
C5 C6 C7 O1 -0.1(7) .
C1 C6 C7 O1 177.7(4) .
N1 N2 C8 O1 0.0(5) .
N1 N2 C8 C9 -177.9(5) .
N2 C8 C9 C10 -177.9(5) .
O1 C8 C9 C10 4.3(7) .
N2 C8 C9 C14 4.0(8) .
O1 C8 C9 C14 -173.8(4) .
C14 C9 C10 C11 -0.9(7) .
C8 C9 C10 C11 -179.1(5) .
C9 C10 C11 C12 1.1(8) .
C10 C11 C12 C13 -0.9(8) .
C11 C12 C13 C14 0.5(8) .
C12 C13 C14 C9 -0.3(8) .
C12 C13 C14 O3 -176.6(5) .
C10 C9 C14 C13 0.5(7) .
C8 C9 C14 C13 178.6(5) .
C10 C9 C14 O3 176.7(4) .
C8 C9 C14 O3 -5.2(7) .
O4 C15 C16 C20 157.3(6) .
O3 C15 C16 C20 -23.7(7) .
O4 C15 C16 C17 -24.7(8) .
O3 C15 C16 C17 154.3(5) .
C20 C16 C17 C18 -0.9(8) .
C15 C16 C17 C18 -179.0(5) .
C19 N3 C18 C17 0.0(8) .
Ag1 N3 C18 C17 -176.6(4) 2_677
C16 C17 C18 N3 0.1(9) .
C18 N3 C19 C20 0.7(9) .
Ag1 N3 C19 C20 177.3(5) 2_677
N3 C19 C20 C16 -1.5(9) .
C17 C16 C20 C19 1.6(8) .
C15 C16 C20 C19 179.5(5) .
N1 C7 O1 C8 0.6(5) .
C6 C7 O1 C8 -178.8(4) .
N2 C8 O1 C7 -0.3(5) .
C9 C8 O1 C7 177.8(4) .
C2 C1 O2 Ag1 175.5(4) .
C6 C1 O2 Ag1 -5.4(8) .
N3 Ag1 O2 C1 174.9(5) 2_677
N1 Ag1 O2 C1 4.7(5) .
O4 C15 O3 C14 11.8(7) .
C16 C15 O3 C14 -167.2(4) .
C13 C14 O3 C15 -109.5(5) .
C9 C14 O3 C15 74.2(6) .
